data_4332321
loop_
_publ_author_name
'Zhao, Shu-Bin'
'Wang, Rui-Yao'
'Wang, Suning'

_publ_section_title
;
 Dinuclear Cu(I) Complexes of 1,2,4,5-Tetra(7-azaindolyl)benzene:&#x00A0;
 Persistent 3-Coordinate Geometry, Luminescence, and Reactivity
;
_journal_issue 15
_journal_name_full 'Inorganic Chemistry'
_journal_page_first 5830
_journal_page_last 5840
_journal_paper_doi 10.1021/ic060237h
_journal_volume 45
_journal_year 2006
_chemical_formula_sum 'C20.8 H18.4 B0.4 Cu0.8 F1.6 I0.4 N3.2 O0.4'
_chemical_formula_weight 455.90
_chemical_name_systematic
; 
 ? 
;
_space_group_IT_number 12
_symmetry_cell_setting monoclinic
_symmetry_space_group_name_Hall '-C 2y'
_symmetry_space_group_name_H-M 'C 1 2/m 1'
_atom_sites_solution_hydrogens geom
_atom_sites_solution_primary direct
_atom_sites_solution_secondary difmap
_audit_creation_method SHELXL-97
_cell_angle_alpha 90.00
_cell_angle_beta 112.475(3)
_cell_angle_gamma 90.00
_cell_formula_units_Z 10
_cell_length_a 24.954(5)
_cell_length_b 14.712(3)
_cell_length_c 14.377(3)
_cell_measurement_temperature 180(2)
_cell_volume 4877.2(17)
_computing_cell_refinement 'Bruker SMART'
_computing_data_collection 'Bruker SMART'
_computing_data_reduction 'Bruker SHELXTL'
_computing_molecular_graphics 'Bruker SHELXTL'
_computing_publication_material 'Bruker SHELXTL'
_computing_structure_refinement 'SHELXL-97 (Sheldrick, 1997)'
_computing_structure_solution 'SHELXS-97 (Sheldrick, 1990)'
_diffrn_ambient_temperature 180(2)
_diffrn_measured_fraction_theta_full 0.957
_diffrn_measured_fraction_theta_max 0.957
_diffrn_measurement_device_type 'CCD area detector'
_diffrn_measurement_method 'phi and omega scans'
_diffrn_radiation_monochromator graphite
_diffrn_radiation_source 'fine-focus sealed tube'
_diffrn_radiation_type MoK\a
_diffrn_radiation_wavelength 0.71073
_diffrn_reflns_av_R_equivalents 0.1993
_diffrn_reflns_av_sigmaI/netI 0.4469
_diffrn_reflns_limit_h_max 33
_diffrn_reflns_limit_h_min -32
_diffrn_reflns_limit_k_max 19
_diffrn_reflns_limit_k_min -19
_diffrn_reflns_limit_l_max 16
_diffrn_reflns_limit_l_min -18
_diffrn_reflns_number 17687
_diffrn_reflns_theta_full 28.37
_diffrn_reflns_theta_max 28.37
_diffrn_reflns_theta_min 1.53
_exptl_absorpt_coefficient_mu 1.568
_exptl_absorpt_correction_T_max 1.000
_exptl_absorpt_correction_T_min 0.737
_exptl_absorpt_correction_type SADABS
_exptl_crystal_colour 'light yello'
_exptl_crystal_density_diffrn 1.552
_exptl_crystal_density_method 'not measured'
_exptl_crystal_description block
_exptl_crystal_F_000 2296
_exptl_crystal_size_max 0.04
_exptl_crystal_size_mid 0.06
_exptl_crystal_size_min 0.10
_refine_diff_density_max 1.142
_refine_diff_density_min -0.669
_refine_diff_density_rms 0.168
_refine_ls_extinction_method none
_refine_ls_goodness_of_fit_ref 0.811
_refine_ls_hydrogen_treatment mixed
_refine_ls_matrix_type full
_refine_ls_number_parameters 286
_refine_ls_number_reflns 6077
_refine_ls_number_restraints 0
_refine_ls_restrained_S_all 0.811
_refine_ls_R_factor_all 0.3546
_refine_ls_R_factor_gt 0.1055
_refine_ls_shift/su_max 0.001
_refine_ls_shift/su_mean 0.000
_refine_ls_structure_factor_coef Fsqd
_refine_ls_weighting_details 'calc w=1/[\s^2^(Fo^2^)+(0.1500P)^2^+0.0000P] where P=(Fo^2^+2Fc^2^)/3'
_refine_ls_weighting_scheme calc
_refine_ls_wR_factor_gt 0.2516
_refine_ls_wR_factor_ref 0.3296
_reflns_number_gt 1356
_reflns_number_total 6077
_reflns_threshold_expression >2sigma(I)
_cod_data_source_file ic060237hsup4.cif
_cod_data_source_block sbcu3b
_cod_depositor_comments
;
The following automatic conversions were performed:

'_symmetry_cell_setting' value 'Monoclinic' changed to 'monoclinic'
according to /home/saulius/struct/CIF-dictionaries/cif_core.dic
dictionary named 'cif_core.dic' version 2.4.2 from 2011-04-26.

Automatic conversion script
Id: cif_fix_values 1891 2012-01-12 08:04:46Z andrius 
;
_cod_original_cell_volume 4877.1(16)
_cod_original_sg_symbol_H-M C2/m
_cod_original_formula_sum 'C20.80 H18.40 B0.40 Cu0.80 F1.60 I0.40 N3.20 O0.40'
_cod_database_code 4332321

loop_
_symmetry_equiv_pos_as_xyz
'x, y, z'
'-x, y, -z'
'x+1/2, y+1/2, z'
'-x+1/2, y+1/2, -z'
'-x, -y, -z'
'x, -y, z'
'-x+1/2, -y+1/2, -z'
'x+1/2, -y+1/2, z'

loop_
_atom_site_label
_atom_site_type_symbol
_atom_site_fract_x
_atom_site_fract_y
_atom_site_fract_z
_atom_site_U_iso_or_equiv
_atom_site_adp_type
_atom_site_occupancy
_atom_site_symmetry_multiplicity
_atom_site_calc_flag
_atom_site_refinement_flags
I1 I 0.75822(7) 0.5000 0.55842(11) 0.0793(7) Uani 1 2 d S
Cu1 Cu 0.79693(9) 0.62899(13) 0.68344(13) 0.0706(7) Uani 1 1 d .
N1 N 0.8800(5) 0.6523(8) 0.7217(10) 0.065(4) Uani 1 1 d .
N2 N 0.8686(8) 0.7419(9) 0.5747(10) 0.078(4) Uani 1 1 d .
N3 N 0.7472(5) 0.6757(9) 0.7536(8) 0.066(4) Uani 1 1 d .
N4 N 0.7007(6) 0.7939(8) 0.6392(9) 0.073(4) Uani 1 1 d .
B1 B 1.1338(14) 0.5000 0.948(3) 0.079(11) Uani 1 2 d S
F1 F 1.1883(6) 0.5000 0.9698(10) 0.100(4) Uani 1 2 d S
F2 F 1.0970(7) 0.5000 0.8510(11) 0.127(6) Uani 1 2 d S
F3 F 1.1216(9) 0.3971(15) 0.950(2) 0.122(8) Uani 0.50 1 d P
F4 F 1.120(2) 0.5000 1.033(3) 0.15(2) Uani 0.50 2 d SP
F4A F 1.119(2) 0.459(5) 0.998(4) 0.097(17) Uiso 0.25 1 d P
C1 C 0.9213(8) 0.6191(9) 0.8070(11) 0.069(5) Uani 1 1 d .
H1A H 0.9082 0.5873 0.8519 0.082 Uiso 1 1 calc R
C2 C 0.9795(9) 0.6266(11) 0.8345(13) 0.087(6) Uani 1 1 d .
H2A H 1.0053 0.5995 0.8950 0.105 Uiso 1 1 calc R
C3 C 1.0005(7) 0.6746(13) 0.7728(13) 0.088(6) Uani 1 1 d .
H3A H 1.0411 0.6817 0.7908 0.105 Uiso 1 1 calc R
C4 C 0.9619(9) 0.7119(11) 0.6848(14) 0.078(5) Uani 1 1 d .
C5 C 0.9630(9) 0.7674(13) 0.6047(15) 0.100(6) Uani 1 1 d .
H5A H 0.9964 0.7910 0.5967 0.120 Uiso 1 1 calc R
C6 C 0.9066(10) 0.7799(12) 0.5418(13) 0.093(6) Uani 1 1 d .
H6A H 0.8955 0.8126 0.4802 0.111 Uiso 1 1 calc R
C7 C 0.9031(8) 0.6954(11) 0.6654(12) 0.068(5) Uani 1 1 d .
C8 C 0.7497(7) 0.6392(11) 0.8433(11) 0.079(5) Uani 1 1 d .
H8A H 0.7727 0.5866 0.8688 0.095 Uiso 1 1 calc R
C9 C 0.7203(9) 0.6760(17) 0.8969(13) 0.108(7) Uani 1 1 d .
H9A H 0.7252 0.6499 0.9601 0.129 Uiso 1 1 calc R
C10 C 0.6842(8) 0.7485(15) 0.8635(15) 0.096(6) Uani 1 1 d .
H10A H 0.6633 0.7724 0.9011 0.115 Uiso 1 1 calc R
C11 C 0.6796(8) 0.7837(12) 0.7774(12) 0.077(5) Uani 1 1 d .
C12 C 0.6474(8) 0.8615(14) 0.7169(13) 0.097(6) Uani 1 1 d .
H12A H 0.6223 0.9017 0.7325 0.117 Uiso 1 1 calc R
C13 C 0.6611(7) 0.8639(11) 0.6356(13) 0.087(6) Uani 1 1 d .
H13A H 0.6461 0.9069 0.5826 0.104 Uiso 1 1 calc R
C14 C 0.7128(7) 0.7446(12) 0.7250(11) 0.071(5) Uani 1 1 d .
C15 C 0.7257(8) 0.7761(11) 0.5675(10) 0.067(5) Uani 1 1 d .
C16 C 0.7833(7) 0.7727(9) 0.6020(9) 0.052(4) Uani 1 1 d .
H16A H 0.8072 0.7889 0.6691 0.063 Uiso 1 1 calc R
C17 C 0.8063(7) 0.7432(9) 0.5319(12) 0.060(4) Uani 1 1 d .
C18 C 0.887(2) 1.0000 0.682(3) 0.22(2) Uiso 1 2 d S
C19 C 0.8736(11) 0.9278(15) 0.7591(16) 0.142(16) Uiso 0.50 1 d PG
C20 C 0.8200(11) 0.9648(12) 0.7461(15) 0.109(13) Uiso 0.50 1 d PG
C21 C 0.7905(8) 0.9346(16) 0.8050(19) 0.100(11) Uiso 0.50 1 d PG
C22 C 0.8147(9) 0.8673(16) 0.8768(17) 0.126(15) Uiso 0.50 1 d PG
H22A H 0.7945 0.8466 0.9170 0.152 Uiso 0.50 1 calc PR
C23 C 0.8683(9) 0.8303(11) 0.8897(13) 0.058(8) Uiso 0.50 1 d PG
H23A H 0.8848 0.7843 0.9388 0.070 Uiso 0.50 1 calc PR
C24 C 0.8978(7) 0.8606(14) 0.8308(16) 0.070(9) Uiso 0.50 1 d PG
H24A H 0.9344 0.8353 0.8397 0.084 Uiso 0.50 1 calc PR
C25 C 1.1341(14) 1.0000 0.653(2) 0.120(10) Uiso 1 2 d S
O1 O 1.0825(15) 1.080(3) 0.660(3) 0.180(13) Uiso 0.50 1 d P
C26 C 1.100(4) 1.0000 0.757(6) 0.15(3) Uiso 0.50 2 d SP
C27 C 1.0644(15) 1.042(2) 0.735(3) 0.087(12) Uiso 0.50 1 d P
C28 C 0.945(3) 0.5000 0.574(5) 0.27(3) Uiso 1 2 d S
C29 C 1.010(3) 0.5000 0.575(4) 0.26(2) Uiso 1 2 d S
C30 C 0.949(3) 0.5000 0.482(5) 0.23(2) Uiso 1 2 d S
C31 C 1.090(3) 1.0000 0.582(5) 0.12(2) Uiso 0.50 2 d SP
C32 C 1.047(4) 1.0000 0.615(7) 0.21(4) Uiso 0.50 2 d SP

loop_
_atom_site_aniso_label
_atom_site_aniso_U_11
_atom_site_aniso_U_22
_atom_site_aniso_U_33
_atom_site_aniso_U_23
_atom_site_aniso_U_13
_atom_site_aniso_U_12
I1 0.0969(14) 0.0779(11) 0.0508(9) 0.000 0.0145(9) 0.000
Cu1 0.0805(16) 0.0759(14) 0.0523(12) 0.0033(10) 0.0217(11) 0.0229(11)
N1 0.068(10) 0.063(8) 0.060(8) 0.007(7) 0.019(8) 0.011(7)
N2 0.113(14) 0.075(10) 0.075(10) 0.014(8) 0.067(11) 0.021(10)
N3 0.074(9) 0.079(9) 0.042(7) 0.009(7) 0.019(7) 0.010(8)
N4 0.091(10) 0.078(9) 0.053(8) -0.004(7) 0.032(8) 0.028(8)
B1 0.04(2) 0.14(4) 0.07(2) 0.000 0.037(18) 0.000
F1 0.064(10) 0.127(12) 0.096(10) 0.000 0.016(8) 0.000
F2 0.114(13) 0.183(16) 0.076(10) 0.000 0.026(10) 0.000
F3 0.096(16) 0.077(15) 0.19(3) -0.017(16) 0.050(17) -0.006(13)
F4 0.29(6) 0.11(4) 0.14(3) 0.000 0.20(4) 0.000
C1 0.070(13) 0.057(10) 0.060(10) -0.003(8) 0.003(10) 0.002(9)
C2 0.084(16) 0.087(13) 0.069(12) 0.013(10) 0.004(11) -0.007(11)
C3 0.054(12) 0.105(14) 0.074(12) -0.010(11) -0.008(10) 0.023(11)
C4 0.077(15) 0.080(12) 0.091(14) 0.010(10) 0.048(12) 0.005(11)
C5 0.091(17) 0.114(16) 0.104(15) 0.004(13) 0.048(14) -0.020(14)
C6 0.110(17) 0.089(14) 0.067(12) 0.006(10) 0.019(13) 0.007(13)
C7 0.073(14) 0.066(11) 0.057(11) -0.010(9) 0.016(10) 0.030(10)
C8 0.080(13) 0.092(13) 0.043(9) -0.001(9) -0.002(9) 0.001(10)
C9 0.121(18) 0.17(2) 0.048(10) -0.027(13) 0.050(13) -0.020(17)
C10 0.079(15) 0.108(16) 0.106(17) -0.014(13) 0.042(13) 0.024(12)
C11 0.115(16) 0.075(12) 0.052(10) 0.002(9) 0.043(11) 0.016(11)
C12 0.100(15) 0.140(18) 0.073(12) -0.024(13) 0.057(12) 0.014(13)
C13 0.086(13) 0.084(12) 0.076(12) -0.021(10) 0.017(11) 0.042(11)
C14 0.072(12) 0.086(12) 0.051(10) 0.010(9) 0.018(9) 0.042(10)
C15 0.082(13) 0.094(12) 0.031(8) 0.023(8) 0.028(9) 0.050(10)
C16 0.061(11) 0.049(9) 0.028(7) 0.003(6) -0.003(8) 0.023(8)
C17 0.069(13) 0.052(9) 0.069(11) 0.006(8) 0.038(10) 0.025(9)

loop_
_atom_type_symbol
_atom_type_description
_atom_type_scat_dispersion_real
_atom_type_scat_dispersion_imag
_atom_type_scat_source
C C 0.0033 0.0016 'International Tables Vol C Tables 4.2.6.8 and 6.1.1.4'
H H 0.0000 0.0000 'International Tables Vol C Tables 4.2.6.8 and 6.1.1.4'
N N 0.0061 0.0033 'International Tables Vol C Tables 4.2.6.8 and 6.1.1.4'
Cu Cu 0.3201 1.2651 'International Tables Vol C Tables 4.2.6.8 and 6.1.1.4'
I I -0.4742 1.8119 'International Tables Vol C Tables 4.2.6.8 and 6.1.1.4'
B B 0.0013 0.0007 'International Tables Vol C Tables 4.2.6.8 and 6.1.1.4'
F F 0.0171 0.0103 'International Tables Vol C Tables 4.2.6.8 and 6.1.1.4'
O O 0.0106 0.0060 'International Tables Vol C Tables 4.2.6.8 and 6.1.1.4'

loop_
_geom_angle_atom_site_label_1
_geom_angle_atom_site_label_2
_geom_angle_atom_site_label_3
_geom_angle
_geom_angle_site_symmetry_1
_geom_angle_site_symmetry_3
Cu1 I1 Cu1 96.82(9) . 6_565
N1 Cu1 N3 126.3(5) . .
N1 Cu1 C16 85.4(5) . .
N3 Cu1 C16 86.8(5) . .
N1 Cu1 I1 113.9(4) . .
N3 Cu1 I1 118.3(4) . .
C16 Cu1 I1 111.8(3) . .
C7 N1 C1 111.6(14) . .
C7 N1 Cu1 125.0(11) . .
C1 N1 Cu1 123.2(12) . .
C6 N2 C7 105.2(17) . .
C6 N2 C17 130.0(15) . .
C7 N2 C17 124.8(15) . .
C14 N3 C8 113.0(14) . .
C14 N3 Cu1 125.2(11) . .
C8 N3 Cu1 121.7(12) . .
C14 N4 C13 109.2(13) . .
C14 N4 C15 123.6(13) . .
C13 N4 C15 127.2(14) . .
F4A B1 F4A 67(7) . 6_565
F4A B1 F1 115(4) . .
F4A B1 F1 115(4) 6_565 .
F4A B1 F2 114(4) . .
F4A B1 F2 114(4) 6_565 .
F1 B1 F2 120(3) . .
F4A B1 F4 34(3) . .
F4A B1 F4 34(3) 6_565 .
F1 B1 F4 112(3) . .
F2 B1 F4 128(3) . .
F4A B1 F3 114(5) . 6_565
F4A B1 F3 49(3) 6_565 6_565
F1 B1 F3 101.2(15) . 6_565
F2 B1 F3 87.4(17) . 6_565
F4 B1 F3 82.6(19) . 6_565
F4A B1 F3 49(3) . .
F4A B1 F3 114(5) 6_565 .
F1 B1 F3 101.2(15) . .
F2 B1 F3 87.4(17) . .
F4 B1 F3 82.6(19) . .
F3 B1 F3 157(3) 6_565 .
F4A F3 B1 46(3) . .
F4A F4 F4A 101(10) 6_565 .
F4A F4 B1 52(6) 6_565 .
F4A F4 B1 52(6) . .
F4 F4A B1 93(9) . .
F4 F4A F3 176(10) . .
B1 F4A F3 86(4) . .
F4 F4A F4A 39(6) . 6_565
B1 F4A F4A 57(3) . 6_565
F3 F4A F4A 141(4) . 6_565
C2 C1 N1 126.4(17) . .
C1 C2 C3 118.8(17) . .
C4 C3 C2 119.1(17) . .
C3 C4 C7 115.1(17) . .
C3 C4 C5 138(2) . .
C7 C4 C5 106.4(18) . .
C6 C5 C4 106.3(18) . .
N2 C6 C5 113.6(18) . .
N1 C7 C4 129.0(16) . .
N1 C7 N2 122.4(17) . .
C4 C7 N2 108.4(18) . .
C9 C8 N3 122.3(17) . .
C10 C9 C8 122.6(19) . .
C11 C10 C9 116.9(18) . .
C10 C11 C14 118.6(17) . .
C10 C11 C12 134.3(18) . .
C14 C11 C12 107.1(14) . .
C13 C12 C11 105.9(16) . .
C12 C13 N4 111.0(16) . .
N3 C14 N4 126.7(15) . .
N3 C14 C11 126.5(15) . .
N4 C14 C11 106.8(14) . .
C16 C15 C17 119.7(14) . 7_666
C16 C15 N4 116.7(14) . .
C17 C15 N4 123.5(16) 7_666 .
C15 C16 C17 115.0(13) . .
C15 C16 Cu1 98.5(10) . .
C17 C16 Cu1 93.4(9) . .
C15 C17 C16 125.2(15) 7_666 .
C15 C17 N2 123.1(15) 7_666 .
C16 C17 N2 111.6(15) . .
C19 C18 C19 80(3) . 6_575
C20 C19 C24 120.0 . .
C20 C19 C18 95(2) . .
C24 C19 C18 144(2) . .
C20 C19 C20 27.9(7) . 6_575
C24 C19 C20 134.8(2) . 6_575
C18 C19 C20 75(2) . 6_575
C20 C20 C21 108.7 6_575 .
C20 C20 C19 113.1 6_575 .
C21 C20 C19 120.0 . .
C20 C20 C21 41.7(9) 6_575 6_575
C21 C20 C21 67.0(9) . 6_575
C19 C20 C21 137.0(3) . 6_575
C20 C20 C19 39.0(13) 6_575 6_575
C21 C20 C19 132.6(11) . 6_575
C19 C20 C19 74.1(13) . 6_575
C21 C20 C19 73.7(12) 6_575 6_575
C20 C21 C22 120.0 . .
C20 C21 C21 71.3 . 6_575
C22 C21 C21 135.4 . 6_575
C20 C21 C20 29.7(7) . 6_575
C22 C21 C20 136.3(3) . 6_575
C21 C21 C20 41.7(7) 6_575 6_575
C23 C22 C21 120.0 . .
C24 C23 C22 120.0 . .
C23 C24 C19 120.0 . .
C31 C25 O1 66(3) . .
C31 C25 O1 66(3) . 6_575
O1 C25 O1 83(3) . 6_575
C31 C25 C26 97(5) . .
O1 C25 C26 55.3(19) . .
O1 C25 C26 55.3(19) 6_575 .
C31 C25 C32 39(4) . .
O1 C25 C32 44.5(16) . .
O1 C25 C32 44.5(16) 6_575 .
C26 C25 C32 59(4) . .
C27 O1 C32 73(4) . .
C27 O1 C31 112(3) . .
C32 O1 C31 50(4) . .
C27 O1 C26 36(3) . .
C32 O1 C26 75(4) . .
C31 O1 C26 90(3) . .
C27 O1 C25 103(3) . .
C32 O1 C25 77(4) . .
C31 O1 C25 40(2) . .
C26 O1 C25 68(3) . .
C27 C26 C27 73(7) . 6_575
C27 C26 O1 103(6) . 6_575
C27 C26 O1 55(4) 6_575 6_575
C27 C26 O1 55(4) . .
C27 C26 O1 103(6) 6_575 .
O1 C26 O1 84(4) 6_575 .
C27 C26 C32 61(5) . .
C27 C26 C32 61(5) 6_575 .
O1 C26 C32 46(2) 6_575 .
O1 C26 C32 46(2) . .
C27 C26 C25 110(6) . .
C27 C26 C25 110(6) 6_575 .
O1 C26 C25 57(3) 6_575 .
O1 C26 C25 57(3) . .
C32 C26 C25 62(4) . .
C26 C27 C27 53(4) . 6_575
C26 C27 O1 88(5) . .
C27 C27 O1 113(2) 6_575 .
C26 C27 C32 87(6) . .
C27 C27 C32 68.9(16) 6_575 .
O1 C27 C32 55(3) . .
C30 C28 C29 65(4) . .
C30 C29 C30 100(5) 5_766 .
C30 C29 C28 150(6) 5_766 .
C30 C29 C28 50(4) . .
C30 C29 C29 52(4) 5_766 5_766
C30 C29 C29 49(3) . 5_766
C28 C29 C29 99(5) . 5_766
C28 C30 C29 145(7) . 5_766
C28 C30 C29 65(4) . .
C29 C30 C29 80(5) 5_766 .
C25 C31 C32 108(7) . .
C25 C31 O1 74(3) . .
C32 C31 O1 57(3) . .
C25 C31 O1 74(3) . 6_575
C32 C31 O1 57(3) . 6_575
O1 C31 O1 89(4) . 6_575
C31 C32 O1 73(5) . .
C31 C32 O1 73(5) . 6_575
O1 C32 O1 106(7) . 6_575
C31 C32 C27 115(7) . .
O1 C32 C27 53(3) . .
O1 C32 C27 88(5) 6_575 .
C31 C32 C27 115(7) . 6_575
O1 C32 C27 88(5) . 6_575
O1 C32 C27 53(3) 6_575 6_575
C27 C32 C27 42(3) . 6_575
C31 C32 C26 93(6) . .
O1 C32 C26 59(4) . .
O1 C32 C26 59(4) 6_575 .
C27 C32 C26 32(2) . .
C27 C32 C26 32(2) 6_575 .
C31 C32 C25 34(4) . .
O1 C32 C25 58(4) . .
O1 C32 C25 58(4) 6_575 .
C27 C32 C25 84(4) . .
C27 C32 C25 84(4) 6_575 .
C26 C32 C25 59(4) . .

loop_
_geom_bond_atom_site_label_1
_geom_bond_atom_site_label_2
_geom_bond_distance
_geom_bond_site_symmetry_2
I1 Cu1 2.537(2) .
I1 Cu1 2.537(2) 6_565
Cu1 N1 1.960(13) .
Cu1 N3 1.996(13) .
Cu1 C16 2.377(12) .
N1 C7 1.321(19) .
N1 C1 1.357(17) .
N2 C6 1.33(2) .
N2 C7 1.433(18) .
N2 C17 1.437(19) .
N3 C14 1.290(17) .
N3 C8 1.376(18) .
N4 C14 1.363(17) .
N4 C13 1.416(17) .
N4 C15 1.418(17) .
B1 F4A 1.11(6) .
B1 F4A 1.11(6) 6_565
B1 F1 1.27(3) .
B1 F2 1.34(3) .
B1 F4 1.39(5) .
B1 F3 1.55(2) 6_565
B1 F3 1.55(2) .
F3 F4A 1.16(5) .
F4 F4A 0.78(5) 6_565
F4 F4A 0.78(5) .
F4A F4A 1.21(14) 6_565
C1 C2 1.36(2) .
C2 C3 1.39(2) .
C3 C4 1.38(2) .
C4 C7 1.41(2) .
C4 C5 1.42(2) .
C5 C6 1.36(2) .
C8 C9 1.36(2) .
C9 C10 1.36(2) .
C10 C11 1.31(2) .
C11 C14 1.44(2) .
C11 C12 1.48(2) .
C12 C13 1.34(2) .
C15 C16 1.330(19) .
C15 C17 1.374(19) 7_666
C16 C17 1.404(18) .
C17 C15 1.374(19) 7_666
C18 C19 1.65(4) .
C18 C19 1.65(4) 6_575
C19 C20 1.3900 .
C19 C24 1.3900 .
C19 C20 2.03(3) 6_575
C20 C20 1.03(4) 6_575
C20 C21 1.3900 .
C20 C21 1.98(3) 6_575
C20 C19 2.03(3) 6_575
C21 C22 1.3900 .
C21 C21 1.92(5) 6_575
C21 C20 1.98(3) 6_575
C22 C23 1.3900 .
C23 C24 1.3900 .
C25 C31 1.19(6) .
C25 O1 1.77(4) .
C25 O1 1.77(4) 6_575
C25 C26 1.97(8) .
C25 C32 2.03(10) .
O1 C27 1.43(4) .
O1 C32 1.46(6) .
O1 C31 1.67(5) .
O1 C26 1.74(6) .
C26 C27 1.04(6) .
C26 C27 1.04(6) 6_575
C26 O1 1.74(6) 6_575
C26 C32 1.96(12) .
C27 C27 1.23(7) 6_575
C27 C32 1.71(9) .
C28 C30 1.35(7) .
C28 C29 1.61(8) .
C29 C30 1.54(6) 5_766
C29 C30 1.61(6) .
C29 C29 2.02(11) 5_766
C30 C29 1.54(6) 5_766
C31 C32 1.33(10) .
C31 O1 1.67(5) 6_575
C32 O1 1.46(6) 6_575
C32 C27 1.71(9) 6_575
